data_7010562
loop_
_publ_author_name
'Shin, Jun Ho'
'Savage, William'
'Murphy, Vincent J.'
'Bonanno, Jeffrey B.'
'Churchill, David G.'
'Parkin, Gerard'

_publ_section_title
;
 The syntheses, structures and reactivity of
 bis(tert-butylcyclopentadienyl)molybdenum derivatives: nitrogen
 alkylation of an \h2-acetonitrile ligand and influence of the
 chalcogen on the barrier to inversion of chalcogenoether adducts
;
_journal_issue 11
_journal_name_full 'Journal of the Chemical Society, Dalton Transactions'
_journal_page_first 1732
_journal_paper_doi 10.1039/b100372k
_journal_year 2001
_chemical_formula_sum 'C21 H35 Mo P'
_chemical_formula_weight 414.40
_chemical_name_systematic
; 
? 
;
_space_group_IT_number 14
_symmetry_cell_setting monoclinic
_symmetry_space_group_name_Hall '-P 2yn'
_symmetry_space_group_name_H-M 'P 1 21/n 1'
_atom_sites_solution_hydrogens geom
_atom_sites_solution_primary direct
_atom_sites_solution_secondary difmap
_audit_creation_method SHELXL-97
_cell_angle_alpha 90.00
_cell_angle_beta 92.07(2)
_cell_angle_gamma 90.00
_cell_formula_units_Z 4
_cell_length_a 9.705(2)
_cell_length_b 10.997(2)
_cell_length_c 19.599(4)
_cell_measurement_temperature 293(2)
_cell_volume 2090.4(7)
_computing_structure_refinement 'SHELXL-97 (Sheldrick, 1997)'
_computing_structure_solution 'SHELXS-97 (Sheldrick, 1990)'
_diffrn_ambient_temperature 293(2)
_diffrn_measured_fraction_theta_full 0.995
_diffrn_measured_fraction_theta_max 0.995
_diffrn_radiation_monochromator graphite
_diffrn_radiation_source 'fine-focus sealed tube'
_diffrn_radiation_type MoK\a
_diffrn_radiation_wavelength 0.71073
_diffrn_reflns_av_R_equivalents 0.0220
_diffrn_reflns_av_sigmaI/netI 0.0316
_diffrn_reflns_limit_h_max 11
_diffrn_reflns_limit_h_min 0
_diffrn_reflns_limit_k_max 13
_diffrn_reflns_limit_k_min 0
_diffrn_reflns_limit_l_max 23
_diffrn_reflns_limit_l_min -23
_diffrn_reflns_number 3926
_diffrn_reflns_theta_full 25.05
_diffrn_reflns_theta_max 25.05
_diffrn_reflns_theta_min 2.08
_exptl_absorpt_coefficient_mu 0.703
_exptl_absorpt_correction_T_max 0.9330
_exptl_absorpt_correction_T_min 0.6778
_exptl_crystal_density_diffrn 1.317
_exptl_crystal_density_method 'not measured'
_exptl_crystal_F_000 872
_exptl_crystal_size_max 0.60
_exptl_crystal_size_mid 0.40
_exptl_crystal_size_min 0.10
_refine_diff_density_max 0.628
_refine_diff_density_min -0.296
_refine_diff_density_rms 0.057
_refine_ls_extinction_coef 0.0051(4)
_refine_ls_extinction_expression Fc^*^=kFc[1+0.001xFc^2^\l^3^/sin(2\q)]^-1/4^
_refine_ls_extinction_method SHELXL
_refine_ls_goodness_of_fit_ref 1.027
_refine_ls_hydrogen_treatment mixed
_refine_ls_matrix_type full
_refine_ls_number_parameters 210
_refine_ls_number_reflns 3694
_refine_ls_number_restraints 0
_refine_ls_restrained_S_all 1.027
_refine_ls_R_factor_all 0.0519
_refine_ls_R_factor_gt 0.0299
_refine_ls_shift/su_max 0.021
_refine_ls_shift/su_mean 0.002
_refine_ls_structure_factor_coef Fsqd
_refine_ls_weighting_details 'calc w=1/[\s^2^(Fo^2^)+(0.0372P)^2^+0.3720P] where P=(Fo^2^+2Fc^2^)/3'
_refine_ls_weighting_scheme calc
_refine_ls_wR_factor_gt 0.0681
_refine_ls_wR_factor_ref 0.0745
_reflns_number_gt 2493
_reflns_number_total 3694
_reflns_threshold_expression >2sigma(I)
_cod_data_source_file b100372k.txt
_cod_data_source_block mop20
_cod_depositor_comments
;
The following automatic conversions were performed:
'_symmetry_cell_setting' value 'Monoclinic' changed to 'monoclinic'
according to '/home/saulius/struct/CIF-dictionaries/cif_core.dic'
dictionary named 'cif_core.dic' version 2.4.1 from 2010-06-29.

Automatic conversion script
Id: cif_fix_enum 1527 2010-12-29 10:47:43Z saulius 
;
_cod_original_sg_symbol_H-M P21/n
_cod_database_code 7010562

loop_
_symmetry_equiv_pos_as_xyz
'x, y, z'
'-x+1/2, y+1/2, -z+1/2'
'-x, -y, -z'
'x-1/2, -y-1/2, z-1/2'

loop_
_atom_site_label
_atom_site_type_symbol
_atom_site_fract_x
_atom_site_fract_y
_atom_site_fract_z
_atom_site_U_iso_or_equiv
_atom_site_adp_type
_atom_site_occupancy
_atom_site_symmetry_multiplicity
_atom_site_calc_flag
_atom_site_refinement_flags
_atom_site_disorder_assembly
_atom_site_disorder_group
Mo Mo 0.45698(2) 0.25094(2) 0.181119(10) 0.02910(10) Uani 1 1 d . . .
P P 0.20981(7) 0.25445(8) 0.14882(4) 0.03639(18) Uani 1 1 d . . .
C1 C 0.0840(4) 0.2914(4) 0.21302(19) 0.0619(11) Uani 1 1 d . . .
H1A H -0.0072 0.2889 0.1925 0.080 Uiso 1 1 d R . .
H1B H 0.0909 0.2333 0.2495 0.080 Uiso 1 1 d R . .
H1C H 0.1022 0.3714 0.2307 0.080 Uiso 1 1 d R . .
C2 C 0.1634(3) 0.3653(3) 0.08156(17) 0.0504(9) Uani 1 1 d . . .
H2A H 0.0659 0.3616 0.0716 0.080 Uiso 1 1 d R . .
H2B H 0.1879 0.4456 0.0968 0.080 Uiso 1 1 d R . .
H2C H 0.2120 0.3463 0.0411 0.080 Uiso 1 1 d R . .
C3 C 0.1226(3) 0.1194(3) 0.11347(18) 0.0512(9) Uani 1 1 d . . .
H3A H 0.0272 0.1377 0.1039 0.080 Uiso 1 1 d R . .
H3B H 0.1651 0.0956 0.0720 0.080 Uiso 1 1 d R . .
H3C H 0.1299 0.0542 0.1460 0.080 Uiso 1 1 d R . .
C11 C 0.5797(3) 0.1924(3) 0.08820(14) 0.0357(7) Uani 1 1 d . . .
C12 C 0.6494(3) 0.1520(3) 0.14942(15) 0.0409(7) Uani 1 1 d . . .
H12A H 0.7418 0.1743 0.1633 0.080 Uiso 1 1 d R . .
C13 C 0.5657(3) 0.0676(3) 0.18457(16) 0.0429(8) Uani 1 1 d . . .
H13A H 0.5924 0.0226 0.2249 0.080 Uiso 1 1 d R . .
C14 C 0.4425(3) 0.0532(3) 0.14511(15) 0.0411(8) Uani 1 1 d . . .
H14A H 0.3694 -0.0027 0.1543 0.080 Uiso 1 1 d R . .
C15 C 0.4511(3) 0.1296(3) 0.08605(14) 0.0386(7) Uani 1 1 d . . .
H15A H 0.3831 0.1340 0.0493 0.080 Uiso 1 1 d R . .
C16 C 0.6420(3) 0.2611(3) 0.02975(15) 0.0461(8) Uani 1 1 d . . .
C17 C 0.7418(4) 0.3579(4) 0.05547(19) 0.0676(11) Uani 1 1 d . . .
H17A H 0.6932 0.4172 0.0813 0.080 Uiso 1 1 d R . .
H17B H 0.8126 0.3211 0.0840 0.080 Uiso 1 1 d R . .
H17C H 0.7829 0.3969 0.0174 0.080 Uiso 1 1 d R . .
C18 C 0.5315(4) 0.3189(5) -0.0154(2) 0.0927(16) Uani 1 1 d . . .
H18A H 0.4819 0.3778 0.0102 0.080 Uiso 1 1 d R . .
H18B H 0.5728 0.3582 -0.0534 0.080 Uiso 1 1 d R . .
H18C H 0.4691 0.2570 -0.0320 0.080 Uiso 1 1 d R . .
C19 C 0.7217(5) 0.1669(4) -0.0116(2) 0.0876(15) Uani 1 1 d . . .
H19A H 0.7631 0.2064 -0.0495 0.080 Uiso 1 1 d R . .
H19B H 0.7922 0.1303 0.0171 0.080 Uiso 1 1 d R . .
H19C H 0.6591 0.1052 -0.0283 0.080 Uiso 1 1 d R . .
C21 C 0.5386(3) 0.3183(3) 0.28599(14) 0.0352(7) Uani 1 1 d . . .
C22 C 0.3960(3) 0.3482(3) 0.27930(15) 0.0395(7) Uani 1 1 d . . .
H22A H 0.3252 0.3230 0.3092 0.080 Uiso 1 1 d R . .
C23 C 0.3792(4) 0.4313(3) 0.22306(16) 0.0455(8) Uani 1 1 d . . .
H23A H 0.2943 0.4703 0.2091 0.080 Uiso 1 1 d R . .
C24 C 0.5076(4) 0.4534(3) 0.19461(17) 0.0490(9) Uani 1 1 d . . .
H24A H 0.5268 0.5105 0.1591 0.080 Uiso 1 1 d R . .
C25 C 0.6060(3) 0.3832(3) 0.23341(15) 0.0406(7) Uani 1 1 d . . .
H25A H 0.7038 0.3846 0.2276 0.080 Uiso 1 1 d R . .
C26 C 0.6084(3) 0.2549(3) 0.34707(14) 0.0427(7) Uani 1 1 d . . .
C27 C 0.7514(4) 0.2088(4) 0.33046(19) 0.0611(10) Uani 1 1 d . . .
H27A H 0.8066 0.2754 0.3155 0.080 Uiso 1 1 d R . .
H27B H 0.7943 0.1729 0.3705 0.080 Uiso 1 1 d R . .
H27D H 0.7435 0.1489 0.2949 0.080 Uiso 1 1 d R . .
C28 C 0.5203(4) 0.1482(3) 0.37103(17) 0.0609(10) Uani 1 1 d . . .
H28A H 0.5110 0.0890 0.3352 0.080 Uiso 1 1 d R . .
H28D H 0.5640 0.1114 0.4106 0.080 Uiso 1 1 d R . .
H28B H 0.4308 0.1775 0.3823 0.080 Uiso 1 1 d R . .
C29 C 0.6245(4) 0.3505(3) 0.40399(16) 0.0599(10) Uani 1 1 d . . .
H29D H 0.6798 0.4168 0.3886 0.080 Uiso 1 1 d R . .
H29A H 0.5352 0.3802 0.4153 0.080 Uiso 1 1 d R . .
H29B H 0.6685 0.3142 0.4436 0.080 Uiso 1 1 d R . .

loop_
_atom_site_aniso_label
_atom_site_aniso_U_11
_atom_site_aniso_U_22
_atom_site_aniso_U_33
_atom_site_aniso_U_23
_atom_site_aniso_U_13
_atom_site_aniso_U_12
Mo 0.03101(15) 0.02722(13) 0.02889(13) -0.00198(13) -0.00142(9) 0.00068(14)
P 0.0330(4) 0.0389(4) 0.0371(4) 0.0004(4) -0.0017(3) 0.0008(4)
C1 0.039(2) 0.088(3) 0.059(2) -0.003(2) 0.0067(17) 0.0116(19)
C2 0.044(2) 0.050(2) 0.056(2) 0.0121(17) -0.0118(16) 0.0007(17)
C3 0.042(2) 0.049(2) 0.062(2) 0.0023(17) -0.0075(17) -0.0110(17)
C11 0.0341(17) 0.0395(16) 0.0337(15) -0.0073(13) 0.0045(13) 0.0002(14)
C12 0.0334(17) 0.0445(18) 0.0450(17) -0.0089(15) 0.0031(14) 0.0092(15)
C13 0.050(2) 0.0338(17) 0.0447(18) 0.0005(14) 0.0015(16) 0.0097(16)
C14 0.050(2) 0.0304(15) 0.0430(18) -0.0026(14) 0.0055(15) -0.0013(15)
C15 0.0415(18) 0.0367(17) 0.0375(16) -0.0112(13) 0.0007(13) 0.0000(14)
C16 0.0416(18) 0.058(2) 0.0390(16) -0.0039(17) 0.0037(13) -0.0052(19)
C17 0.070(3) 0.075(3) 0.059(2) 0.008(2) 0.0128(19) -0.027(2)
C18 0.070(3) 0.133(4) 0.074(3) 0.056(3) -0.006(2) -0.015(3)
C19 0.107(4) 0.086(3) 0.073(3) -0.015(2) 0.052(3) -0.018(3)
C21 0.0423(19) 0.0296(16) 0.0334(15) -0.0042(13) -0.0037(13) -0.0011(14)
C22 0.0411(19) 0.0387(17) 0.0382(16) -0.0129(14) -0.0045(13) 0.0045(15)
C23 0.052(2) 0.0357(17) 0.0480(19) -0.0108(15) -0.0112(16) 0.0115(16)
C24 0.070(3) 0.0295(17) 0.0463(19) -0.0004(14) -0.0114(18) -0.0085(17)
C25 0.0457(19) 0.0360(16) 0.0394(16) -0.0051(14) -0.0075(14) -0.0089(15)
C26 0.0500(18) 0.0422(16) 0.0354(14) -0.0016(17) -0.0067(13) 0.0040(19)
C27 0.055(2) 0.073(3) 0.055(2) 0.0019(18) -0.0142(18) 0.0184(19)
C28 0.085(3) 0.052(2) 0.0458(19) 0.0079(17) 0.0021(19) -0.002(2)
C29 0.077(3) 0.061(2) 0.0401(18) -0.0059(17) -0.0178(18) 0.009(2)

loop_
_atom_type_symbol
_atom_type_description
_atom_type_scat_dispersion_real
_atom_type_scat_dispersion_imag
_atom_type_scat_source
C C 0.0033 0.0016 'International Tables Vol C Tables 4.2.6.8 and 6.1.1.4'
H H 0.0000 0.0000 'International Tables Vol C Tables 4.2.6.8 and 6.1.1.4'
P P 0.1023 0.0942 'International Tables Vol C Tables 4.2.6.8 and 6.1.1.4'
Mo Mo -1.6832 0.6857 'International Tables Vol C Tables 4.2.6.8 and 6.1.1.4'

loop_
_geom_angle_atom_site_label_1
_geom_angle_atom_site_label_2
_geom_angle_atom_site_label_3
_geom_angle
_geom_angle_site_symmetry_1
_geom_angle_site_symmetry_3
_geom_angle_publ_flag
C12 Mo C25 85.04(12) . . ?
C12 Mo C13 36.60(11) . . ?
C25 Mo C13 105.49(12) . . ?
C12 Mo C23 143.22(12) . . ?
C25 Mo C23 59.65(11) . . ?
C13 Mo C23 156.49(11) . . ?
C12 Mo C14 60.10(11) . . ?
C25 Mo C14 141.17(12) . . ?
C13 Mo C14 35.97(11) . . ?
C23 Mo C14 156.63(12) . . ?
C12 Mo C15 59.62(11) . . ?
C25 Mo C15 137.51(12) . . ?
C13 Mo C15 60.41(11) . . ?
C23 Mo C15 143.04(11) . . ?
C14 Mo C15 36.54(10) . . ?
C12 Mo C24 108.80(13) . . ?
C25 Mo C24 36.42(11) . . ?
C13 Mo C24 139.41(13) . . ?
C23 Mo C24 35.73(12) . . ?
C14 Mo C24 165.55(12) . . ?
C15 Mo C24 131.15(12) . . ?
C12 Mo C22 133.83(11) . . ?
C25 Mo C22 60.18(11) . . ?
C13 Mo C22 121.39(11) . . ?
C23 Mo C22 36.53(10) . . ?
C14 Mo C22 133.28(11) . . ?
C15 Mo C22 162.31(11) . . ?
C24 Mo C22 60.80(12) . . ?
C12 Mo C21 97.99(11) . . ?
C25 Mo C21 36.51(10) . . ?
C13 Mo C21 96.57(11) . . ?
C23 Mo C21 60.42(11) . . ?
C14 Mo C21 126.66(11) . . ?
C15 Mo C21 155.89(11) . . ?
C24 Mo C21 61.22(11) . . ?
C22 Mo C21 36.10(10) . . ?
C12 Mo C11 36.37(10) . . ?
C25 Mo C11 101.36(11) . . ?
C13 Mo C11 61.53(11) . . ?
C23 Mo C11 135.54(12) . . ?
C14 Mo C11 61.21(11) . . ?
C15 Mo C11 36.15(10) . . ?
C24 Mo C11 104.34(12) . . ?
C22 Mo C11 161.52(11) . . ?
C21 Mo C11 128.74(11) . . ?
C12 Mo P 137.94(8) . . ?
C25 Mo P 134.91(9) . . ?
C13 Mo P 117.95(9) . . ?
C23 Mo P 75.36(9) . . ?
C14 Mo P 83.52(8) . . ?
C15 Mo P 78.71(8) . . ?
C24 Mo P 102.56(9) . . ?
C22 Mo P 85.98(8) . . ?
C21 Mo P 121.77(8) . . ?
C11 Mo P 109.16(8) . . ?
C1 P C3 97.43(18) . . ?
C1 P C2 101.14(17) . . ?
C3 P C2 99.68(16) . . ?
C1 P Mo 119.70(12) . . ?
C3 P Mo 121.15(12) . . ?
C2 P Mo 113.98(11) . . ?
C15 C11 C12 105.2(3) . . ?
C15 C11 C16 126.3(3) . . ?
C12 C11 C16 126.9(3) . . ?
C15 C11 Mo 71.44(16) . . ?
C12 C11 Mo 70.45(16) . . ?
C16 C11 Mo 133.6(2) . . ?
C13 C12 C11 110.3(3) . . ?
C13 C12 Mo 72.01(17) . . ?
C11 C12 Mo 73.18(17) . . ?
C14 C13 C12 107.1(3) . . ?
C14 C13 Mo 72.53(17) . . ?
C12 C13 Mo 71.39(17) . . ?
C13 C14 C15 107.7(3) . . ?
C13 C14 Mo 71.50(17) . . ?
C15 C14 Mo 71.79(16) . . ?
C11 C15 C14 109.6(3) . . ?
C11 C15 Mo 72.41(16) . . ?
C14 C15 Mo 71.67(16) . . ?
C18 C16 C17 109.4(3) . . ?
C18 C16 C11 111.1(3) . . ?
C17 C16 C11 111.5(3) . . ?
C18 C16 C19 109.5(3) . . ?
C17 C16 C19 108.7(3) . . ?
C11 C16 C19 106.5(3) . . ?
C22 C21 C25 106.6(3) . . ?
C22 C21 C26 125.5(3) . . ?
C25 C21 C26 126.3(3) . . ?
C22 C21 Mo 71.92(16) . . ?
C25 C21 Mo 70.64(16) . . ?
C26 C21 Mo 133.2(2) . . ?
C21 C22 C23 107.5(3) . . ?
C21 C22 Mo 71.98(17) . . ?
C23 C22 Mo 71.29(17) . . ?
C24 C23 C22 109.7(3) . . ?
C24 C23 Mo 72.42(18) . . ?
C22 C23 Mo 72.18(17) . . ?
C23 C24 C25 106.3(3) . . ?
C23 C24 Mo 71.85(18) . . ?
C25 C24 Mo 70.88(17) . . ?
C24 C25 C21 109.8(3) . . ?
C24 C25 Mo 72.71(17) . . ?
C21 C25 Mo 72.85(17) . . ?
C21 C26 C27 111.5(3) . . ?
C21 C26 C28 110.7(3) . . ?
C27 C26 C28 109.4(3) . . ?
C21 C26 C29 106.7(3) . . ?
C27 C26 C29 108.2(3) . . ?
C28 C26 C29 110.1(3) . . ?

loop_
_geom_bond_atom_site_label_1
_geom_bond_atom_site_label_2
_geom_bond_distance
_geom_bond_site_symmetry_2
_geom_bond_publ_flag
Mo C12 2.268(3) . ?
Mo C25 2.269(3) . ?
Mo C13 2.276(3) . ?
Mo C23 2.286(3) . ?
Mo C14 2.289(3) . ?
Mo C15 2.291(3) . ?
Mo C24 2.293(3) . ?
Mo C22 2.298(3) . ?
Mo C21 2.298(3) . ?
Mo C11 2.303(3) . ?
Mo P 2.4589(9) . ?
P C1 1.831(3) . ?
P C3 1.833(3) . ?
P C2 1.839(3) . ?
C11 C15 1.425(4) . ?
C11 C12 1.427(4) . ?
C11 C16 1.516(4) . ?
C12 C13 1.427(4) . ?
C13 C14 1.409(4) . ?
C14 C15 1.436(4) . ?
C16 C18 1.507(5) . ?
C16 C17 1.514(4) . ?
C16 C19 1.540(5) . ?
C21 C22 1.424(4) . ?
C21 C25 1.431(4) . ?
C21 C26 1.523(4) . ?
C22 C23 1.437(4) . ?
C23 C24 1.405(5) . ?
C24 C25 1.426(4) . ?
C26 C27 1.524(5) . ?
C26 C28 1.535(5) . ?
C26 C29 1.537(4) . ?
